data_2203256
loop_
_publ_author_name
'Twamley, Brendan'
'Zawadzka, Anna'
'Paszczynski, Andrzej J.'

_publ_section_title
;
 8-Hydroxy-3,4-dimethylisocoumarin
;
_journal_issue 3
_journal_name_full 'Acta Crystallographica Section E'
_journal_page_first o370
_journal_page_last o371
_journal_paper_doi 10.1107/S1600536804003034
_journal_volume 60
_journal_year 2004
_chemical_formula_iupac 'C11 H10 O3'
_chemical_formula_moiety 'C11 H10 O3'
_chemical_formula_sum 'C11 H10 O3'
_chemical_formula_weight 190.19
_chemical_melting_point 402.15
_chemical_name_systematic
;
8-hydroxy-3,4-dimethylisocoumarin
;
_space_group_IT_number 15
_symmetry_cell_setting monoclinic
_symmetry_space_group_name_Hall '-C 2yc'
_symmetry_space_group_name_H-M 'C 1 2/c 1'
_atom_sites_solution_hydrogens geom
_atom_sites_solution_primary direct
_atom_sites_solution_secondary difmap
_audit_creation_method SHELXL-97
_cell_angle_alpha 90.00
_cell_angle_beta 102.56(3)
_cell_angle_gamma 90.00
_cell_formula_units_Z 8
_cell_length_a 11.283(2)
_cell_length_b 15.457(3)
_cell_length_c 10.365(2)
_cell_measurement_reflns_used 356
_cell_measurement_temperature 81(2)
_cell_measurement_theta_max 19.08
_cell_measurement_theta_min 2.27
_cell_volume 1764.4(6)
_computing_cell_refinement 'SAINT-Plus (Bruker, 2001)'
_computing_data_collection 'SMART (Bruker 2001)'
_computing_data_reduction SAINT-Plus
_computing_molecular_graphics 'XP in SHELXTL'
_computing_publication_material 'XCIF in SHELXTL'
_computing_structure_refinement 'XL in SHELXTL'
_computing_structure_solution 'XS in SHELXTL (Sheldrick, 1998)'
_diffrn_ambient_temperature 81(2)
_diffrn_detector_area_resol_mean 8.3
_diffrn_measured_fraction_theta_full 1.000
_diffrn_measured_fraction_theta_max 1.000
_diffrn_measurement_device_type 'Bruker--Siemens SMART APEX'
_diffrn_measurement_method \w
_diffrn_radiation_monochromator graphite
_diffrn_radiation_source 'normal-focus sealed tube'
_diffrn_radiation_type MoK\a
_diffrn_radiation_wavelength 0.71073
_diffrn_reflns_av_R_equivalents 0.1160
_diffrn_reflns_av_sigmaI/netI 0.0887
_diffrn_reflns_limit_h_max 13
_diffrn_reflns_limit_h_min -13
_diffrn_reflns_limit_k_max 18
_diffrn_reflns_limit_k_min -18
_diffrn_reflns_limit_l_max 12
_diffrn_reflns_limit_l_min -12
_diffrn_reflns_number 10791
_diffrn_reflns_theta_full 25.50
_diffrn_reflns_theta_max 25.50
_diffrn_reflns_theta_min 2.27
_diffrn_standards_decay_% <0.01
_diffrn_standards_interval_count 0
_exptl_absorpt_coefficient_mu 0.104
_exptl_absorpt_correction_T_max 0.9938
_exptl_absorpt_correction_T_min 0.9845
_exptl_absorpt_correction_type multi-scan
_exptl_absorpt_process_details '(SADABS; Sheldrick, 2001)'
_exptl_crystal_colour colorless
_exptl_crystal_density_diffrn 1.432
_exptl_crystal_density_method 'not measured'
_exptl_crystal_description needle
_exptl_crystal_F_000 800
_exptl_crystal_size_max 0.15
_exptl_crystal_size_mid 0.10
_exptl_crystal_size_min 0.06
_refine_diff_density_max 0.232
_refine_diff_density_min -0.215
_refine_ls_extinction_method none
_refine_ls_goodness_of_fit_ref 1.029
_refine_ls_hydrogen_treatment mixed
_refine_ls_matrix_type full
_refine_ls_number_parameters 133
_refine_ls_number_reflns 1650
_refine_ls_number_restraints 0
_refine_ls_restrained_S_all 1.029
_refine_ls_R_factor_all 0.1078
_refine_ls_R_factor_gt 0.0596
_refine_ls_shift/su_max 0.000
_refine_ls_shift/su_mean 0.000
_refine_ls_structure_factor_coef Fsqd
_refine_ls_weighting_details 'calc w = 1/[\s^2^(Fo^2^)+(0.0349P)^2^+1.8671P] where P = (Fo^2^+2Fc^2^)/3'
_refine_ls_weighting_scheme calc
_refine_ls_wR_factor_gt 0.1116
_refine_ls_wR_factor_ref 0.1282
_reflns_number_gt 1057
_reflns_number_total 1650
_reflns_threshold_expression I>2\s(I)
_cod_data_source_file ac6080.cif
_cod_data_source_block I
_cod_depositor_comments
;
The following automatic conversions were performed:
'_symmetry_cell_setting' value 'Monoclinic' changed to 'monoclinic'
according to '/home/saulius/struct/CIF-dictionaries/cif_core.dic'
dictionary named 'cif_core.dic' version 2.4.1 from 2010-06-29.

Automatic conversion script
Id: cif_fix_enum 1527 2010-12-29 10:47:43Z saulius 

The following automatic conversions were performed:

'_chemical_melting_point' value '129\%' was changed to '402.15' - it
was converted from degrees Celsius(C) to Kelvins(K).

Automatic conversion script
Id: cif_fix_values 1646 2011-03-28 12:23:43Z adriana 

The following automatic conversions were performed:

'_chemical_melting_point' value '129\%' was changed to '402.15' - it
was converted from degrees Celsius(C) to
Kelvins(K).

'_symmetry_cell_setting' value 'Monoclinic' changed to
'monoclinic' according to
/home/saulius/struct/CIF-dictionaries/cif_core.dic dictionary named
'cif_core.dic' version 2.4.1 from 2010-06-29.

Automatic conversion script
Id: cif_fix_values 1715 2011-07-08 13:25:40Z adriana 
;
_cod_original_cell_volume 1764.3(6)
_cod_original_sg_symbol_H-M 'C 2/c'
_cod_database_code 2203256
_cod_database_fobs_code 2203256

loop_
_symmetry_equiv_pos_as_xyz
'x, y, z'
'-x, y, -z+1/2'
'x+1/2, y+1/2, z'
'-x+1/2, y+1/2, -z+1/2'
'-x, -y, -z'
'x, -y, z-1/2'
'-x+1/2, -y+1/2, -z'
'x+1/2, -y+1/2, z-1/2'

loop_
_atom_site_label
_atom_site_fract_x
_atom_site_fract_y
_atom_site_fract_z
_atom_site_U_iso_or_equiv
_atom_site_adp_type
_atom_site_calc_flag
_atom_site_refinement_flags
_atom_site_occupancy
_atom_site_type_symbol
C3 0.9093(3) 0.3023(2) 0.0853(3) 0.0173(7) Uani d . 1 C
C4 0.9203(3) 0.2207(2) 0.0474(3) 0.0169(7) Uani d . 1 C
C4A 0.8709(3) 0.15051(18) 0.1137(3) 0.0152(7) Uani d . 1 C
C5 0.8783(3) 0.06358(19) 0.0798(3) 0.0197(7) Uani d . 1 C
H5 0.9180 0.0478 0.0114 0.024 Uiso calc R 1 H
C6 0.8278(3) 0.0004(2) 0.1458(3) 0.0222(8) Uani d . 1 C
H6 0.8330 -0.0584 0.1212 0.027 Uiso calc R 1 H
C7 0.7699(3) 0.02065(19) 0.2468(3) 0.0202(7) Uani d . 1 C
H7 0.7354 -0.0238 0.2902 0.024 Uiso calc R 1 H
C8 0.7626(3) 0.10597(18) 0.2838(3) 0.0172(7) Uani d . 1 C
C8A 0.8132(2) 0.17165(19) 0.2177(3) 0.0140(7) Uani d . 1 C
C1 0.8051(3) 0.26053(18) 0.2567(3) 0.0145(7) Uani d . 1 C
C31 0.9535(3) 0.38462(19) 0.0372(3) 0.0236(8) Uani d . 1 C
H31A 0.9918 0.3723 -0.0371 0.035 Uiso calc R 1 H
H31B 1.0130 0.4116 0.1089 0.035 Uiso calc R 1 H
H31C 0.8849 0.4240 0.0082 0.035 Uiso calc R 1 H
C41 0.9829(3) 0.1990(2) -0.0639(3) 0.0233(8) Uani d . 1 C
H41A 1.0012 0.2525 -0.1063 0.035 Uiso calc R 1 H
H41B 0.9294 0.1626 -0.1292 0.035 Uiso calc R 1 H
H41C 1.0585 0.1678 -0.0282 0.035 Uiso calc R 1 H
O2 0.85064(17) 0.32194(12) 0.18753(18) 0.0168(5) Uani d . 1 O
O1 0.75960(18) 0.28611(13) 0.34692(19) 0.0195(5) Uani d . 1 O
O8 0.70482(19) 0.12384(15) 0.3825(2) 0.0219(5) Uani d . 1 O
H8 0.711(3) 0.183(3) 0.396(4) 0.058(13) Uiso d . 1 H

loop_
_atom_site_aniso_label
_atom_site_aniso_U_11
_atom_site_aniso_U_22
_atom_site_aniso_U_33
_atom_site_aniso_U_12
_atom_site_aniso_U_13
_atom_site_aniso_U_23
C3 0.0139(16) 0.0251(18) 0.0129(16) 0.0017(13) 0.0034(13) 0.0043(13)
C4 0.0150(16) 0.0207(17) 0.0143(16) 0.0031(13) 0.0017(13) 0.0019(14)
C4A 0.0119(15) 0.0194(16) 0.0119(15) 0.0018(13) -0.0029(12) -0.0022(13)
C5 0.0194(17) 0.0209(17) 0.0180(17) 0.0056(14) 0.0023(13) -0.0040(14)
C6 0.0259(18) 0.0157(16) 0.0210(18) 0.0031(14) -0.0037(15) -0.0043(14)
C7 0.0215(17) 0.0162(17) 0.0205(17) -0.0012(13) -0.0003(14) 0.0044(14)
C8 0.0179(16) 0.0177(17) 0.0153(16) -0.0001(13) 0.0021(14) -0.0026(13)
C8A 0.0111(15) 0.0173(16) 0.0119(15) -0.0010(13) -0.0012(12) -0.0019(13)
C1 0.0114(15) 0.0178(17) 0.0138(16) 0.0009(13) 0.0015(13) 0.0029(13)
C31 0.0225(17) 0.0251(18) 0.0221(18) 0.0011(14) 0.0024(14) 0.0053(14)
C41 0.0201(17) 0.033(2) 0.0178(17) 0.0024(15) 0.0065(13) -0.0011(15)
O2 0.0182(12) 0.0166(12) 0.0166(11) -0.0003(9) 0.0058(9) 0.0016(9)
O1 0.0225(12) 0.0194(12) 0.0182(12) 0.0018(9) 0.0079(10) -0.0021(10)
O8 0.0275(13) 0.0226(13) 0.0180(12) -0.0029(10) 0.0103(10) -0.0005(10)

loop_
_atom_type_symbol
_atom_type_description
_atom_type_scat_dispersion_real
_atom_type_scat_dispersion_imag
_atom_type_scat_source
C C 0.0033 0.0016 'International Tables Vol C Tables 4.2.6.8 and 6.1.1.4'
H H 0.0000 0.0000 'International Tables Vol C Tables 4.2.6.8 and 6.1.1.4'
O O 0.0106 0.0060 'International Tables Vol C Tables 4.2.6.8 and 6.1.1.4'

loop_
_geom_angle_atom_site_label_1
_geom_angle_atom_site_label_2
_geom_angle_atom_site_label_3
_geom_angle
C4 C3 O2 121.1(3)
C4 C3 C31 130.4(3)
O2 C3 C31 108.5(2)
C3 C4 C4A 119.7(2)
C3 C4 C41 121.4(3)
C4A C4 C41 118.9(3)
C5 C4A C8A 118.5(3)
C5 C4A C4 123.2(3)
C8A C4A C4 118.3(2)
C6 C5 C4A 120.1(3)
C6 C5 H5 119.9
C4A C5 H5 119.9
C5 C6 C7 121.8(3)
C5 C6 H6 119.1
C7 C6 H6 119.1
C8 C7 C6 119.5(3)
C8 C7 H7 120.3
C6 C7 H7 120.3
O8 C8 C7 118.2(3)
O8 C8 C8A 122.1(3)
C7 C8 C8A 119.8(3)
C8 C8A C4A 120.4(3)
C8 C8A C1 119.5(2)
C4A C8A C1 120.1(3)
O1 C1 O2 116.6(3)
O1 C1 C8A 125.7(3)
O2 C1 C8A 117.7(2)
C3 C31 H31A 109.5
C3 C31 H31B 109.5
H31A C31 H31B 109.5
C3 C31 H31C 109.5
H31A C31 H31C 109.5
H31B C31 H31C 109.5
C4 C41 H41A 109.5
C4 C41 H41B 109.5
H41A C41 H41B 109.5
C4 C41 H41C 109.5
H41A C41 H41C 109.5
H41B C41 H41C 109.5
C1 O2 C3 123.0(2)
C8 O8 H8 107(2)

loop_
_geom_bond_atom_site_label_1
_geom_bond_atom_site_label_2
_geom_bond_distance
C3 C4 1.336(4)
C3 O2 1.399(3)
C3 C31 1.491(4)
C4 C4A 1.458(4)
C4 C41 1.516(4)
C4A C5 1.396(4)
C4A C8A 1.413(4)
C5 C6 1.384(4)
C5 H5 0.9500
C6 C7 1.384(4)
C6 H6 0.9500
C7 C8 1.381(4)
C7 H7 0.9500
C8 O8 1.356(3)
C8 C8A 1.413(4)
C8A C1 1.440(4)
C1 O1 1.226(3)
C1 O2 1.356(3)
C31 H31A 0.9800
C31 H31B 0.9800
C31 H31C 0.9800
C41 H41A 0.9800
C41 H41B 0.9800
C41 H41C 0.9800
O8 H8 0.92(4)

loop_
_geom_hbond_atom_site_label_D
_geom_hbond_atom_site_label_H
_geom_hbond_atom_site_label_A
_geom_hbond_distance_DH
_geom_hbond_distance_HA
_geom_hbond_distance_DA
_geom_hbond_angle_DHA
O8 H8 O1 0.92(4) 1.80(4) 2.628(3) 148(3)

loop_
_cod_related_entry_id
_cod_related_entry_database
_cod_related_entry_code
1 ChemSpider 4678004
